data_7700855
loop_
_publ_author_name
'Deng, Danfeng'
'Hu, Bowen'
'Yang, Min'
'Chen, Dafa'

_publ_section_title
;
 Unusual C-O bond cleavage of aromatic ethers in ruthenium complexes
 bearing a 2-alkoxypyridyl fragment.
;
_journal_issue 36
_journal_name_full 'Dalton transactions (Cambridge, England : 2003)'
_journal_page_first 13614
_journal_page_last 13621
_journal_paper_doi 10.1039/c9dt03020d
_journal_volume 48
_journal_year 2019
_chemical_formula_moiety 'C48 H41 N2 O2 P2 Ru, Cl, 3(C H2 Cl2)'
_chemical_formula_sum 'C51 H47 Cl7 N2 O2 P2 Ru'
_chemical_formula_weight 1131.06
_space_group_crystal_system triclinic
_space_group_IT_number 1
_space_group_name_Hall 'P 1'
_space_group_name_H-M_alt 'P 1'
_symmetry_space_group_name_Hall 'P 1'
_symmetry_space_group_name_H-M 'P 1'
_atom_sites_solution_hydrogens mixed
_audit_creation_date 2019-03-26
_audit_creation_method
;
Olex2 1.2
(compiled 2018.05.29 svn.r3508 for OlexSys, GUI svn.r5506)
;
_audit_update_record
;
2019-03-30 deposited with the CCDC.    2019-08-16 downloaded from the CCDC.
;
_cell_angle_alpha 95.1960(10)
_cell_angle_beta 115.0700(10)
_cell_angle_gamma 104.090(2)
_cell_formula_units_Z 2
_cell_length_a 13.5226(7)
_cell_length_b 14.6020(7)
_cell_length_c 14.9635(6)
_cell_measurement_reflns_used 9910
_cell_measurement_temperature 173(2)
_cell_measurement_theta_max 28.317
_cell_measurement_theta_min 2.618
_cell_volume 2531.9(2)
_computing_cell_refinement 'SAINT V8.38A (?, 2016)'
_computing_data_reduction 'SAINT V8.38A (?, 2016)'
_computing_molecular_graphics 'Olex2 (Dolomanov et al., 2009)'
_computing_publication_material 'Olex2 (Dolomanov et al., 2009)'
_computing_structure_refinement 'ShelXL (Sheldrick, 2015)'
_diffrn_ambient_temperature 173.15
_diffrn_measured_fraction_theta_full 0.993
_diffrn_measured_fraction_theta_max 0.993
_diffrn_measurement_device_type 'CCD area detector'
_diffrn_measurement_method 'phi and omega scans'
_diffrn_radiation_monochromator graphite
_diffrn_radiation_type MoK\a
_diffrn_radiation_wavelength 0.71073
_diffrn_reflns_av_R_equivalents 0.0365
_diffrn_reflns_av_unetI/netI 0.0768
_diffrn_reflns_Laue_measured_fraction_full 0.993
_diffrn_reflns_Laue_measured_fraction_max 0.993
_diffrn_reflns_limit_h_max 17
_diffrn_reflns_limit_h_min -18
_diffrn_reflns_limit_k_max 19
_diffrn_reflns_limit_k_min -19
_diffrn_reflns_limit_l_max 16
_diffrn_reflns_limit_l_min -19
_diffrn_reflns_number 28370
_diffrn_reflns_point_group_measured_fraction_full 0.993
_diffrn_reflns_point_group_measured_fraction_max 0.993
_diffrn_reflns_theta_full 25.242
_diffrn_reflns_theta_max 28.330
_diffrn_reflns_theta_min 2.356
_exptl_absorpt_coefficient_mu 0.784
_exptl_absorpt_correction_T_max 0.7457
_exptl_absorpt_correction_T_min 0.5476
_exptl_absorpt_correction_type multi-scan
_exptl_absorpt_process_details
'SADABS-2016/2 (Bruker,2016/2) was used for absorption correction. wR2(int) was 0.1300 before and 0.0553 after correction. The Ratio of minimum to maximum transmission is 0.7343. The \l/2 correction factor is Not present.'
_exptl_crystal_colour yellow
_exptl_crystal_colour_primary yellow
_exptl_crystal_density_diffrn 1.484
_exptl_crystal_description block
_exptl_crystal_F_000 1152
_exptl_crystal_size_max 0.35
_exptl_crystal_size_mid 0.17
_exptl_crystal_size_min 0.12
_refine_diff_density_max 0.684
_refine_diff_density_min -0.789
_refine_diff_density_rms 0.092
_refine_ls_abs_structure_details
;
 Refined as an inversion twin.
;
_refine_ls_abs_structure_Flack 0.16(3)
_refine_ls_extinction_method none
_refine_ls_goodness_of_fit_ref 1.027
_refine_ls_hydrogen_treatment mixed
_refine_ls_matrix_type full
_refine_ls_number_parameters 1182
_refine_ls_number_reflns 19784
_refine_ls_number_restraints 3
_refine_ls_restrained_S_all 1.027
_refine_ls_R_factor_all 0.0624
_refine_ls_R_factor_gt 0.0478
_refine_ls_shift/su_max 0.001
_refine_ls_shift/su_mean 0.000
_refine_ls_structure_factor_coef Fsqd
_refine_ls_weighting_details 'w=1/[\s^2^(Fo^2^)+(0.0503P)^2^+1.0188P] where P=(Fo^2^+2Fc^2^)/3'
_refine_ls_weighting_scheme calc
_refine_ls_wR_factor_gt 0.1107
_refine_ls_wR_factor_ref 0.1199
_reflns_Friedel_coverage 1.000
_reflns_Friedel_fraction_full 0.993
_reflns_Friedel_fraction_max 0.993
_reflns_number_gt 16494
_reflns_number_total 19784
_reflns_threshold_expression 'I > 2\s(I)'
_cod_data_source_file c9dt03020d2.cif
_cod_data_source_block 1_b
_cod_depositor_comments 'Adding full bibliography for 7700852--7700855.cif.'
_cod_database_code 7700855
_shelx_shelxl_version_number 2014/7
_shelx_space_group_comment
;
The symmetry employed for this shelxl refinement is uniquely defined
by the following loop, which should always be used as a source of
symmetry information in preference to the above space-group names.
They are only intended as comments.
;
_shelx_estimated_absorpt_t_max 0.912
_shelx_estimated_absorpt_t_min 0.771
_olex2_refinement_description
;
1. Twinned data refinement
 Scales: 0.84(3)
 0.16(3)
2. Fixed Uiso
 At 1.2 times of:
  All C(H) groups, All C(H,H) groups
 At 1.5 times of:
  All C(H,H,H) groups
3.a Secondary CH2 refined with riding coordinates:
 C97(H97A,H97B), C98(H98A,H98B), C99(H99A,H99B), C100(H10A,H10B), C101(H10C,
 H10D), C102(H10E,H10F)
3.b Aromatic/amide H refined with riding coordinates:
 C2(H2), C3(H3), C4(H4), C5(H5), C6(H6), C8(H8), C9(H9), C10(H10), C11(H11),
 C12(H12), C14(H14), C15(H15), C16(H16), C17(H17), C18(H18), C20(H20), C21(H21),
  C22(H22), C23(H23), C24(H24), C26(H26), C27(H27), C28(H28), C29(H29),
 C30(H30), C32(H32), C33(H33), C34(H34), C35(H35), C36(H36), C38(H38), C39(H39),
  C40(H40), C43(H43), C44(H44), C45(H45), C46(H46), C50(H50), C51(H51),
 C52(H52), C53(H53), C54(H54), C56(H56), C57(H57), C58(H58), C59(H59), C60(H60),
  C61(H61), C62(H62), C63(H63), C64(H64), C65(H65), C68(H68), C69(H69),
 C70(H70), C71(H71), C72(H72), C74(H74), C75(H75), C76(H76), C77(H77), C78(H78),
  C80(H80), C81(H81), C82(H82), C83(H83), C84(H84), C86(H86), C87(H87),
 C88(H88), C91(H91), C92(H92), C93(H93), C94(H94)
3.c Idealised Me refined as rotating group:
 C47(H47A,H47B,H47C), C95(H95A,H95B,H95C)
;
_olex2_submission_special_instructions 'No special instructions were received'

loop_
_space_group_symop_operation_xyz
'x, y, z'

loop_
_atom_site_label
_atom_site_type_symbol
_atom_site_fract_x
_atom_site_fract_y
_atom_site_fract_z
_atom_site_U_iso_or_equiv
_atom_site_adp_type
_atom_site_occupancy
_atom_site_site_symmetry_order
_atom_site_calc_flag
_atom_site_refinement_flags_posn
Ru1 Ru 0.48953(3) 0.39563(3) 0.23842(3) 0.01881(13) Uani 1 1 d .
Ru2 Ru 0.52272(3) 0.60501(3) 0.77145(3) 0.01926(13) Uani 1 1 d .
Cl1 Cl 0.53018(19) -0.13299(15) 0.2749(2) 0.0633(7) Uani 1 1 d .
Cl2 Cl 0.49565(18) 1.10161(15) 0.68602(19) 0.0550(6) Uani 1 1 d .
Cl3 Cl 0.1338(3) 0.9735(2) 0.4447(2) 0.0659(8) Uani 1 1 d .
Cl4 Cl 0.2824(3) 0.9106(2) 0.3772(3) 0.0791(9) Uani 1 1 d .
Cl5 Cl 0.1749(3) 1.0108(3) 0.7171(3) 0.0836(10) Uani 1 1 d .
Cl6 Cl 0.2753(3) 0.8664(2) 0.7979(3) 0.0848(11) Uani 1 1 d .
Cl7 Cl 0.8165(3) 1.1325(2) 0.9565(2) 0.0781(8) Uani 1 1 d .
Cl8 Cl 0.8301(2) 0.98412(18) 0.8220(2) 0.0617(7) Uani 1 1 d .
Cl9 Cl 0.6934(2) 1.05042(16) 0.57861(18) 0.0530(6) Uani 1 1 d .
Cl10 Cl 0.8892(2) 1.0237(2) 0.5565(2) 0.0651(8) Uani 1 1 d .
Cl11 Cl 0.1779(3) 0.0180(3) 0.1602(3) 0.0886(11) Uani 1 1 d .
Cl12 Cl 0.2192(4) -0.0914(3) 0.0136(3) 0.1288(16) Uani 1 1 d .
Cl13 Cl 0.7330(2) 0.1208(2) 0.1959(2) 0.0582(7) Uani 1 1 d .
Cl14 Cl 0.8461(3) -0.0166(2) 0.2824(3) 0.0716(8) Uani 1 1 d .
P1 P 0.29056(16) 0.37124(14) 0.16479(14) 0.0205(4) Uani 1 1 d .
P2 P 0.69255(16) 0.44995(14) 0.30882(14) 0.0201(4) Uani 1 1 d .
P3 P 0.31955(16) 0.54425(14) 0.69443(14) 0.0208(4) Uani 1 1 d .
P4 P 0.72190(16) 0.63198(14) 0.83542(14) 0.0195(4) Uani 1 1 d .
O1 O 0.5100(5) 0.3263(4) 0.4420(4) 0.0304(13) Uani 1 1 d .
O2 O 0.5260(4) 0.5311(3) 0.4196(3) 0.0341(11) Uani 1 1 d .
O3 O 0.5699(5) 0.6953(4) 0.9956(4) 0.0338(13) Uani 1 1 d .
O4 O 0.5332(4) 0.4810(4) 0.9217(4) 0.0348(11) Uani 1 1 d .
N1 N 0.4863(4) 0.2603(4) 0.2910(4) 0.0244(11) Uani 1 1 d .
N2 N 0.4644(4) 0.2943(4) 0.1134(4) 0.0247(11) Uani 1 1 d .
N3 N 0.5467(4) 0.7478(4) 0.8547(4) 0.0236(11) Uani 1 1 d .
N4 N 0.5133(4) 0.6971(4) 0.6671(4) 0.0210(10) Uani 1 1 d .
H H 0.486(5) 0.477(4) 0.180(4) 0.006(15) Uiso 1 1 d .
HA H 0.515(7) 0.532(6) 0.692(6) 0.05(3) Uiso 1 1 d .
C1 C 0.2462(7) 0.4797(5) 0.1649(5) 0.0214(16) Uani 1 1 d .
C2 C 0.3240(7) 0.5727(6) 0.1948(6) 0.0276(18) Uani 1 1 d .
H2 H 0.4035 0.5814 0.2174 0.033 Uiso 1 1 calc R
C3 C 0.2838(8) 0.6545(6) 0.1913(7) 0.037(2) Uani 1 1 d .
H3 H 0.3367 0.7178 0.2114 0.045 Uiso 1 1 calc R
C4 C 0.1708(8) 0.6425(6) 0.1595(6) 0.0340(19) Uani 1 1 d .
H4 H 0.1447 0.6975 0.1568 0.041 Uiso 1 1 calc R
C5 C 0.0932(7) 0.5506(6) 0.1309(6) 0.0309(19) Uani 1 1 d .
H5 H 0.0142 0.5431 0.1094 0.037 Uiso 1 1 calc R
C6 C 0.1287(7) 0.4702(6) 0.1332(6) 0.0259(17) Uani 1 1 d .
H6 H 0.0742 0.4077 0.1134 0.031 Uiso 1 1 calc R
C7 C 0.2102(6) 0.2992(5) 0.2228(6) 0.0212(15) Uani 1 1 d .
C8 C 0.2571(7) 0.3223(6) 0.3264(6) 0.0285(17) Uani 1 1 d .
H8 H 0.3280 0.3727 0.3648 0.034 Uiso 1 1 calc R
C9 C 0.2010(7) 0.2721(7) 0.3756(7) 0.039(2) Uani 1 1 d .
H9 H 0.2337 0.2879 0.4473 0.046 Uiso 1 1 calc R
C10 C 0.0980(7) 0.1995(6) 0.3194(7) 0.0348(19) Uani 1 1 d .
H10 H 0.0604 0.1643 0.3527 0.042 Uiso 1 1 calc R
C11 C 0.0488(8) 0.1775(6) 0.2150(7) 0.039(2) Uani 1 1 d .
H11 H -0.0232 0.1286 0.1761 0.046 Uiso 1 1 calc R
C12 C 0.1057(7) 0.2276(6) 0.1680(6) 0.0291(17) Uani 1 1 d .
H12 H 0.0723 0.2125 0.0963 0.035 Uiso 1 1 calc R
C13 C 0.2133(6) 0.3110(6) 0.0309(6) 0.0244(16) Uani 1 1 d .
C14 C 0.1902(7) 0.2122(6) 0.0011(6) 0.0319(18) Uani 1 1 d .
H14 H 0.2128 0.1750 0.0507 0.038 Uiso 1 1 calc R
C15 C 0.1353(8) 0.1681(7) -0.0993(7) 0.045(2) Uani 1 1 d .
H15 H 0.1151 0.0998 -0.1190 0.054 Uiso 1 1 calc R
C16 C 0.1088(8) 0.2226(8) -0.1729(7) 0.049(2) Uani 1 1 d .
H16 H 0.0739 0.1919 -0.2424 0.059 Uiso 1 1 calc R
C17 C 0.1330(9) 0.3198(8) -0.1450(7) 0.049(2) Uani 1 1 d .
H17 H 0.1139 0.3567 -0.1953 0.059 Uiso 1 1 calc R
C18 C 0.1856(7) 0.3656(7) -0.0434(6) 0.0326(19) Uani 1 1 d .
H18 H 0.2026 0.4336 -0.0244 0.039 Uiso 1 1 calc R
C19 C 0.7621(7) 0.5810(6) 0.3494(6) 0.0217(16) Uani 1 1 d .
C20 C 0.6983(7) 0.6454(6) 0.3277(6) 0.0257(17) Uani 1 1 d .
H20 H 0.6168 0.6207 0.2921 0.031 Uiso 1 1 calc R
C21 C 0.7520(7) 0.7458(6) 0.3574(6) 0.0309(18) Uani 1 1 d .
H21 H 0.7080 0.7892 0.3434 0.037 Uiso 1 1 calc R
C22 C 0.8720(7) 0.7802(6) 0.4081(6) 0.0322(18) Uani 1 1 d .
H22 H 0.9099 0.8481 0.4276 0.039 Uiso 1 1 calc R
C23 C 0.9364(8) 0.7178(6) 0.4305(7) 0.039(2) Uani 1 1 d .
H23 H 1.0179 0.7424 0.4662 0.047 Uiso 1 1 calc R
C24 C 0.8818(7) 0.6192(6) 0.4007(7) 0.0323(19) Uani 1 1 d .
H24 H 0.9266 0.5764 0.4153 0.039 Uiso 1 1 calc R
C25 C 0.7586(7) 0.4063(5) 0.4235(5) 0.0230(16) Uani 1 1 d .
C26 C 0.7979(7) 0.4631(6) 0.5198(6) 0.0296(18) Uani 1 1 d .
H26 H 0.7998 0.5289 0.5269 0.036 Uiso 1 1 calc R
C27 C 0.8341(8) 0.4239(7) 0.6048(6) 0.041(2) Uani 1 1 d .
H27 H 0.8603 0.4627 0.6698 0.049 Uiso 1 1 calc R
C28 C 0.8320(8) 0.3283(6) 0.5947(7) 0.038(2) Uani 1 1 d .
H28 H 0.8569 0.3015 0.6530 0.045 Uiso 1 1 calc R
C29 C 0.7940(7) 0.2713(6) 0.5005(6) 0.0311(17) Uani 1 1 d .
H29 H 0.7943 0.2061 0.4941 0.037 Uiso 1 1 calc R
C30 C 0.7552(7) 0.3102(5) 0.4149(6) 0.0254(16) Uani 1 1 d .
H30 H 0.7261 0.2703 0.3499 0.030 Uiso 1 1 calc R
C31 C 0.7581(7) 0.4165(5) 0.2325(6) 0.0216(15) Uani 1 1 d .
C32 C 0.8554(7) 0.3856(6) 0.2681(6) 0.0273(16) Uani 1 1 d .
H32 H 0.8926 0.3826 0.3372 0.033 Uiso 1 1 calc R
C33 C 0.8984(7) 0.3592(6) 0.2036(7) 0.037(2) Uani 1 1 d .
H33 H 0.9654 0.3395 0.2290 0.045 Uiso 1 1 calc R
C34 C 0.8439(7) 0.3618(6) 0.1028(6) 0.0327(18) Uani 1 1 d .
H34 H 0.8706 0.3401 0.0580 0.039 Uiso 1 1 calc R
C35 C 0.7507(7) 0.3957(6) 0.0671(6) 0.0304(17) Uani 1 1 d .
H35 H 0.7161 0.4008 -0.0016 0.036 Uiso 1 1 calc R
C36 C 0.7075(6) 0.4225(6) 0.1304(5) 0.0268(16) Uani 1 1 d .
H36 H 0.6428 0.4452 0.1047 0.032 Uiso 1 1 calc R
C37 C 0.4987(5) 0.2473(5) 0.3821(5) 0.0278(14) Uani 1 1 d .
C38 C 0.4992(7) 0.1584(6) 0.4102(7) 0.0358(19) Uani 1 1 d .
H38 H 0.5026 0.1495 0.4734 0.043 Uiso 1 1 calc R
C39 C 0.4946(6) 0.0850(5) 0.3438(6) 0.0363(16) Uani 1 1 d .
H39 H 0.4984 0.0250 0.3624 0.044 Uiso 1 1 calc R
C40 C 0.4845(6) 0.0964(5) 0.2498(6) 0.0334(15) Uani 1 1 d .
H40 H 0.4813 0.0451 0.2039 0.040 Uiso 1 1 calc R
C41 C 0.4791(7) 0.1855(5) 0.2244(6) 0.0264(17) Uani 1 1 d .
C42 C 0.4667(6) 0.2051(5) 0.1258(5) 0.0274(14) Uani 1 1 d .
C43 C 0.4557(7) 0.1341(6) 0.0488(6) 0.0395(19) Uani 1 1 d .
H43 H 0.4581 0.0713 0.0591 0.047 Uiso 1 1 calc R
C44 C 0.4414(8) 0.1579(6) -0.0408(6) 0.050(2) Uani 1 1 d .
H44 H 0.4366 0.1120 -0.0929 0.060 Uiso 1 1 calc R
C45 C 0.4338(7) 0.2491(6) -0.0569(6) 0.0423(18) Uani 1 1 d .
H45 H 0.4219 0.2658 -0.1198 0.051 Uiso 1 1 calc R
C46 C 0.4442(7) 0.3140(6) 0.0216(6) 0.0298(18) Uani 1 1 d .
H46 H 0.4369 0.3756 0.0110 0.036 Uiso 1 1 calc R
C47 C 0.5242(8) 0.3212(7) 0.5422(6) 0.049(2) Uani 1 1 d .
H47A H 0.4591 0.2700 0.5377 0.073 Uiso 1 1 calc GR
H47B H 0.5276 0.3834 0.5761 0.073 Uiso 1 1 calc GR
H47C H 0.5957 0.3069 0.5809 0.073 Uiso 1 1 calc GR
C48 C 0.5109(5) 0.4794(5) 0.3492(5) 0.0229(13) Uani 1 1 d .
C49 C 0.2478(7) 0.5816(6) 0.7655(6) 0.0273(17) Uani 1 1 d .
C50 C 0.3033(8) 0.5970(6) 0.8679(7) 0.038(2) Uani 1 1 d .
H50 H 0.3742 0.5839 0.9000 0.046 Uiso 1 1 calc R
C51 C 0.2573(8) 0.6319(7) 0.9269(7) 0.046(2) Uani 1 1 d .
H51 H 0.2980 0.6442 0.9986 0.055 Uiso 1 1 calc R
C52 C 0.1531(8) 0.6482(6) 0.8803(8) 0.044(2) Uani 1 1 d .
H52 H 0.1211 0.6714 0.9197 0.053 Uiso 1 1 calc R
C53 C 0.0960(8) 0.6309(6) 0.7778(8) 0.040(2) Uani 1 1 d .
H53 H 0.0239 0.6422 0.7459 0.048 Uiso 1 1 calc R
C54 C 0.1417(7) 0.5970(6) 0.7191(6) 0.0300(17) Uani 1 1 d .
H54 H 0.1006 0.5844 0.6474 0.036 Uiso 1 1 calc R
C55 C 0.2564(6) 0.4114(5) 0.6586(6) 0.0236(16) Uani 1 1 d .
C56 C 0.1369(7) 0.3709(6) 0.6101(6) 0.0335(19) Uani 1 1 d .
H56 H 0.0892 0.4113 0.5985 0.040 Uiso 1 1 calc R
C57 C 0.0885(7) 0.2709(6) 0.5790(7) 0.0334(19) Uani 1 1 d .
H57 H 0.0073 0.2427 0.5460 0.040 Uiso 1 1 calc R
C58 C 0.1582(7) 0.2119(6) 0.5959(6) 0.0318(18) Uani 1 1 d .
H58 H 0.1246 0.1436 0.5733 0.038 Uiso 1 1 calc R
C59 C 0.2733(7) 0.2512(6) 0.6444(6) 0.0316(18) Uani 1 1 d .
H59 H 0.3204 0.2102 0.6582 0.038 Uiso 1 1 calc R
C60 C 0.3242(7) 0.3510(6) 0.6747(6) 0.0276(17) Uani 1 1 d .
H60 H 0.4056 0.3779 0.7064 0.033 Uiso 1 1 calc R
C61 C 0.2121(7) 0.5216(7) 0.4837(6) 0.0340(19) Uani 1 1 d .
H61 H 0.2120 0.4563 0.4798 0.041 Uiso 1 1 calc R
C62 C 0.1716(8) 0.5575(8) 0.3951(7) 0.046(2) Uani 1 1 d .
H62 H 0.1420 0.5158 0.3310 0.055 Uiso 1 1 calc R
C63 C 0.1748(7) 0.6532(7) 0.4012(6) 0.041(2) Uani 1 1 d .
H63 H 0.1476 0.6772 0.3413 0.049 Uiso 1 1 calc R
C64 C 0.2166(7) 0.7130(6) 0.4926(7) 0.036(2) Uani 1 1 d .
H64 H 0.2204 0.7792 0.4964 0.043 Uiso 1 1 calc R
C65 C 0.2535(6) 0.6785(6) 0.5803(6) 0.0293(18) Uani 1 1 d .
H65 H 0.2801 0.7202 0.6438 0.035 Uiso 1 1 calc R
C66 C 0.2517(6) 0.5819(6) 0.5753(6) 0.0232(15) Uani 1 1 d .
C67 C 0.8035(6) 0.6963(6) 0.9681(6) 0.0247(16) Uani 1 1 d .
C68 C 0.8248(7) 0.7974(6) 0.9915(7) 0.0331(19) Uani 1 1 d .
H68 H 0.8003 0.8319 0.9395 0.040 Uiso 1 1 calc R
C69 C 0.8838(8) 0.8457(8) 1.0949(7) 0.050(3) Uani 1 1 d .
H69 H 0.8984 0.9136 1.1120 0.060 Uiso 1 1 calc R
C70 C 0.9199(8) 0.7977(8) 1.1701(7) 0.049(2) Uani 1 1 d .
H70 H 0.9635 0.8322 1.2387 0.059 Uiso 1 1 calc R
C71 C 0.8929(8) 0.6981(8) 1.1464(6) 0.048(3) Uani 1 1 d .
H71 H 0.9125 0.6635 1.1990 0.058 Uiso 1 1 calc R
C72 C 0.8365(7) 0.6477(7) 1.0446(6) 0.0324(19) Uani 1 1 d .
H72 H 0.8213 0.5797 1.0288 0.039 Uiso 1 1 calc R
C73 C 0.7658(7) 0.5216(5) 0.8372(5) 0.0225(16) Uani 1 1 d .
C74 C 0.6919(7) 0.4298(6) 0.8039(6) 0.0268(17) Uani 1 1 d .
H74 H 0.6119 0.4205 0.7777 0.032 Uiso 1 1 calc R
C75 C 0.7291(8) 0.3495(6) 0.8067(6) 0.0292(18) Uani 1 1 d .
H75 H 0.6758 0.2861 0.7834 0.035 Uiso 1 1 calc R
C76 C 0.8471(8) 0.3636(6) 0.8446(6) 0.0334(19) Uani 1 1 d .
H76 H 0.8745 0.3093 0.8470 0.040 Uiso 1 1 calc R
C77 C 0.9237(8) 0.4562(6) 0.8786(6) 0.033(2) Uani 1 1 d .
H77 H 1.0038 0.4659 0.9050 0.040 Uiso 1 1 calc R
C78 C 0.8824(7) 0.5356(6) 0.8739(6) 0.0289(18) Uani 1 1 d .
H78 H 0.9345 0.5994 0.8960 0.035 Uiso 1 1 calc R
C79 C 0.7964(6) 0.6976(5) 0.7715(6) 0.0226(16) Uani 1 1 d .
C80 C 0.7487(7) 0.6652(6) 0.6671(6) 0.0280(17) Uani 1 1 d .
H80 H 0.6811 0.6110 0.6327 0.034 Uiso 1 1 calc R
C81 C 0.7995(7) 0.7118(6) 0.6137(6) 0.0327(18) Uani 1 1 d .
H81 H 0.7655 0.6901 0.5424 0.039 Uiso 1 1 calc R
C82 C 0.8979(8) 0.7885(6) 0.6621(6) 0.0359(19) Uani 1 1 d .
H82 H 0.9305 0.8208 0.6240 0.043 Uiso 1 1 calc R
C83 C 0.9506(7) 0.8198(6) 0.7663(6) 0.0341(18) Uani 1 1 d .
H83 H 1.0207 0.8717 0.8006 0.041 Uiso 1 1 calc R
C84 C 0.8984(7) 0.7734(6) 0.8192(7) 0.0338(19) Uani 1 1 d .
H84 H 0.9339 0.7944 0.8907 0.041 Uiso 1 1 calc R
C85 C 0.5673(6) 0.7694(5) 0.9513(5) 0.0308(14) Uani 1 1 d .
C86 C 0.5828(7) 0.8626(6) 0.9983(6) 0.041(2) Uani 1 1 d .
H86 H 0.5937 0.8758 1.0658 0.049 Uiso 1 1 calc R
C87 C 0.5820(7) 0.9352(6) 0.9453(6) 0.046(2) Uani 1 1 d .
H87 H 0.5957 0.9997 0.9768 0.055 Uiso 1 1 calc R
C88 C 0.5611(7) 0.9133(5) 0.8462(6) 0.0402(17) Uani 1 1 d .
H88 H 0.5577 0.9621 0.8081 0.048 Uiso 1 1 calc R
C89 C 0.5450(7) 0.8198(6) 0.8022(6) 0.0288(18) Uani 1 1 d .
C90 C 0.5273(5) 0.7912(5) 0.6989(5) 0.0260(13) Uani 1 1 d .
C91 C 0.5214(7) 0.8554(6) 0.6337(6) 0.0329(18) Uani 1 1 d .
H91 H 0.5315 0.9215 0.6566 0.039 Uiso 1 1 calc R
C92 C 0.5012(6) 0.8224(6) 0.5368(6) 0.0374(17) Uani 1 1 d .
H92 H 0.4993 0.8656 0.4928 0.045 Uiso 1 1 calc R
C93 C 0.4835(6) 0.7251(6) 0.5037(6) 0.0348(16) Uani 1 1 d .
H93 H 0.4669 0.7002 0.4362 0.042 Uiso 1 1 calc R
C94 C 0.4904(7) 0.6655(6) 0.5707(6) 0.0296(17) Uani 1 1 d .
H94 H 0.4786 0.5990 0.5481 0.035 Uiso 1 1 calc R
C95 C 0.5974(8) 0.7088(7) 1.1013(6) 0.054(2) Uani 1 1 d .
H95A H 0.6699 0.7612 1.1412 0.081 Uiso 1 1 calc GR
H95B H 0.6050 0.6488 1.1238 0.081 Uiso 1 1 calc GR
H95C H 0.5358 0.7255 1.1104 0.081 Uiso 1 1 calc GR
C96 C 0.5297(6) 0.5289(5) 0.8644(5) 0.0265(14) Uani 1 1 d .
C97 C 0.2624(8) 1.0100(7) 0.4361(8) 0.055(3) Uani 1 1 d .
H97A H 0.3278 1.0377 0.5047 0.066 Uiso 1 1 calc R
H97B H 0.2601 1.0609 0.3964 0.066 Uiso 1 1 calc R
C98 C 0.2567(10) 0.9369(8) 0.7079(8) 0.060(3) Uani 1 1 d .
H98A H 0.2171 0.8944 0.6394 0.072 Uiso 1 1 calc R
H98B H 0.3326 0.9777 0.7187 0.072 Uiso 1 1 calc R
C99 C 0.8004(9) 1.0925(6) 0.8362(8) 0.059(3) Uani 1 1 d .
H99A H 0.7205 1.0840 0.7855 0.070 Uiso 1 1 calc R
H99B H 0.8523 1.1430 0.8222 0.070 Uiso 1 1 calc R
C100 C 0.7505(8) 0.9664(6) 0.5406(8) 0.052(2) Uani 1 1 d .
H10A H 0.7537 0.9162 0.5811 0.062 Uiso 1 1 calc R
H10B H 0.6992 0.9340 0.4686 0.062 Uiso 1 1 calc R
C101 C 0.2079(13) -0.0847(9) 0.1263(10) 0.089(4) Uani 1 1 d .
H10C H 0.1465 -0.1426 0.1188 0.107 Uiso 1 1 calc R
H10D H 0.2811 -0.0859 0.1815 0.107 Uiso 1 1 calc R
C102 C 0.7561(10) 0.0501(8) 0.2866(9) 0.059(3) Uani 1 1 d .
H10E H 0.6814 0.0053 0.2742 0.071 Uiso 1 1 calc R
H10F H 0.7914 0.0925 0.3547 0.071 Uiso 1 1 calc R

loop_
_atom_site_aniso_label
_atom_site_aniso_U_11
_atom_site_aniso_U_22
_atom_site_aniso_U_33
_atom_site_aniso_U_23
_atom_site_aniso_U_13
_atom_site_aniso_U_12
Ru1 0.0183(3) 0.0228(3) 0.0181(3) 0.0049(2) 0.0094(2) 0.0091(2)
Ru2 0.0199(3) 0.0234(3) 0.0181(3) 0.0060(2) 0.0096(2) 0.0107(2)
Cl1 0.0408(12) 0.0348(11) 0.104(2) 0.0013(12) 0.0273(12) 0.0115(10)
Cl2 0.0414(11) 0.0376(11) 0.0738(15) 0.0136(10) 0.0137(11) 0.0154(9)
Cl3 0.0550(17) 0.0669(18) 0.0732(19) 0.0037(15) 0.0336(15) 0.0112(14)
Cl4 0.088(2) 0.089(2) 0.111(2) 0.0644(19) 0.067(2) 0.0557(18)
Cl5 0.102(3) 0.091(2) 0.106(2) 0.056(2) 0.067(2) 0.063(2)
Cl6 0.099(3) 0.075(2) 0.131(3) 0.052(2) 0.080(2) 0.0509(19)
Cl7 0.0808(19) 0.0648(17) 0.0582(16) -0.0057(13) 0.0150(14) 0.0105(15)
Cl8 0.0589(16) 0.0426(13) 0.0835(18) 0.0191(12) 0.0276(14) 0.0237(12)
Cl9 0.0602(14) 0.0495(12) 0.0606(14) 0.0259(11) 0.0300(12) 0.0272(11)
Cl10 0.0504(15) 0.0607(17) 0.082(2) 0.0099(15) 0.0344(15) 0.0093(14)
Cl11 0.078(2) 0.072(2) 0.120(3) 0.047(2) 0.041(2) 0.0302(18)
Cl12 0.152(4) 0.109(3) 0.062(2) -0.0063(19) 0.013(2) 0.014(3)
Cl13 0.0637(16) 0.0591(15) 0.0603(15) 0.0215(12) 0.0309(13) 0.0260(13)
Cl14 0.078(2) 0.0677(17) 0.106(2) 0.0396(17) 0.0594(19) 0.0438(16)
P1 0.0189(10) 0.0239(10) 0.0208(9) 0.0053(8) 0.0102(8) 0.0081(8)
P2 0.0192(10) 0.0236(9) 0.0195(9) 0.0043(8) 0.0095(8) 0.0091(8)
P3 0.0197(10) 0.0246(10) 0.0219(10) 0.0070(8) 0.0106(8) 0.0108(8)
P4 0.0187(9) 0.0228(9) 0.0186(9) 0.0043(7) 0.0086(8) 0.0092(8)
O1 0.039(3) 0.039(3) 0.017(3) 0.008(2) 0.014(2) 0.017(3)
O2 0.040(3) 0.039(3) 0.028(3) 0.002(2) 0.019(2) 0.017(2)
O3 0.044(3) 0.042(3) 0.023(3) 0.010(2) 0.018(3) 0.020(3)
O4 0.038(3) 0.046(3) 0.034(3) 0.023(2) 0.022(2) 0.022(2)
N1 0.023(3) 0.026(3) 0.024(3) 0.006(2) 0.010(2) 0.009(2)
N2 0.026(3) 0.028(3) 0.023(3) 0.004(2) 0.013(2) 0.011(2)
N3 0.022(3) 0.028(3) 0.023(3) 0.002(2) 0.012(2) 0.012(2)
N4 0.021(3) 0.023(3) 0.023(3) 0.009(2) 0.011(2) 0.012(2)
C1 0.025(4) 0.028(4) 0.019(4) 0.009(3) 0.012(3) 0.016(3)
C2 0.023(4) 0.027(4) 0.034(4) 0.005(3) 0.014(4) 0.009(3)
C3 0.043(5) 0.025(4) 0.045(5) 0.010(4) 0.021(4) 0.009(4)
C4 0.046(5) 0.033(5) 0.034(5) 0.013(4) 0.021(4) 0.025(4)
C5 0.024(4) 0.035(5) 0.032(4) 0.008(4) 0.008(4) 0.016(4)
C6 0.019(4) 0.033(4) 0.025(4) 0.007(3) 0.008(3) 0.012(4)
C7 0.022(4) 0.022(4) 0.023(3) 0.005(3) 0.012(3) 0.010(3)
C8 0.024(4) 0.028(4) 0.032(4) 0.009(3) 0.013(3) 0.006(3)
C9 0.037(5) 0.055(5) 0.036(4) 0.023(4) 0.024(4) 0.019(4)
C10 0.033(4) 0.029(4) 0.050(5) 0.016(4) 0.025(4) 0.010(3)
C11 0.040(5) 0.030(4) 0.051(5) 0.006(4) 0.029(4) 0.005(4)
C12 0.024(4) 0.030(4) 0.030(4) -0.001(3) 0.014(3) 0.003(3)
C13 0.018(4) 0.028(4) 0.021(3) -0.002(3) 0.008(3) 0.001(3)
C14 0.025(4) 0.038(4) 0.027(4) 0.001(3) 0.011(3) 0.003(3)
C15 0.043(5) 0.040(5) 0.045(5) -0.014(4) 0.024(4) 0.000(4)
C16 0.044(5) 0.065(6) 0.025(4) -0.006(4) 0.014(4) 0.005(5)
C17 0.049(5) 0.069(6) 0.030(5) 0.016(4) 0.016(4) 0.023(5)
C18 0.029(4) 0.046(5) 0.023(4) 0.009(3) 0.009(3) 0.017(4)
C19 0.027(4) 0.030(4) 0.018(3) 0.010(3) 0.014(3) 0.016(3)
C20 0.031(4) 0.029(4) 0.022(4) 0.008(3) 0.014(3) 0.012(3)
C21 0.041(5) 0.031(4) 0.029(4) 0.011(3) 0.019(4) 0.016(4)
C22 0.030(4) 0.026(4) 0.041(4) 0.005(3) 0.022(3) 0.003(3)
C23 0.028(4) 0.033(4) 0.053(5) 0.002(4) 0.017(4) 0.009(4)
C24 0.025(4) 0.030(4) 0.043(5) 0.002(4) 0.017(4) 0.011(4)
C25 0.026(4) 0.025(3) 0.020(3) 0.001(3) 0.013(3) 0.009(3)
C26 0.032(4) 0.028(4) 0.027(4) 0.005(3) 0.011(3) 0.011(3)
C27 0.044(5) 0.054(5) 0.018(4) 0.004(4) 0.010(4) 0.015(4)
C28 0.038(5) 0.045(5) 0.032(4) 0.019(4) 0.015(4) 0.016(4)
C29 0.026(4) 0.035(4) 0.037(4) 0.010(3) 0.017(3) 0.015(3)
C30 0.026(4) 0.021(3) 0.025(4) 0.005(3) 0.010(3) 0.006(3)
C31 0.022(4) 0.022(4) 0.024(4) 0.005(3) 0.013(3) 0.009(3)
C32 0.029(4) 0.031(4) 0.028(4) 0.007(3) 0.017(3) 0.013(3)
C33 0.037(4) 0.045(5) 0.052(5) 0.015(4) 0.032(4) 0.026(4)
C34 0.042(4) 0.031(4) 0.031(4) -0.001(3) 0.026(4) 0.007(3)
C35 0.030(4) 0.041(4) 0.022(3) 0.004(3) 0.014(3) 0.011(3)
C36 0.022(3) 0.039(4) 0.021(3) 0.009(3) 0.010(3) 0.011(3)
C37 0.021(3) 0.037(4) 0.030(3) 0.010(3) 0.014(3) 0.011(3)
C38 0.030(4) 0.033(4) 0.047(5) 0.019(4) 0.018(4) 0.011(3)
C39 0.036(4) 0.039(4) 0.044(4) 0.024(3) 0.020(3) 0.020(3)
C40 0.027(3) 0.027(3) 0.047(4) 0.008(3) 0.014(3) 0.016(3)
C41 0.024(4) 0.022(4) 0.032(4) 0.008(3) 0.009(3) 0.011(3)
C42 0.025(3) 0.030(3) 0.028(4) 0.000(3) 0.012(3) 0.012(3)
C43 0.045(5) 0.040(4) 0.030(4) -0.002(3) 0.011(4) 0.021(4)
C44 0.059(5) 0.053(5) 0.039(5) -0.006(4) 0.021(4) 0.026(4)
C45 0.044(4) 0.055(5) 0.025(4) -0.001(3) 0.016(3) 0.015(4)
C46 0.027(4) 0.042(5) 0.021(4) 0.003(3) 0.013(3) 0.009(4)
C47 0.067(6) 0.068(6) 0.029(4) 0.019(4) 0.030(4) 0.033(5)
C48 0.021(3) 0.030(3) 0.025(3) 0.013(3) 0.013(3) 0.013(3)
C49 0.027(4) 0.028(4) 0.031(4) 0.007(3) 0.018(3) 0.010(4)
C50 0.040(5) 0.052(5) 0.036(4) 0.013(4) 0.025(4) 0.022(4)
C51 0.047(5) 0.059(6) 0.036(4) 0.000(4) 0.028(4) 0.011(4)
C52 0.040(5) 0.044(5) 0.065(7) 0.002(4) 0.043(5) 0.009(4)
C53 0.035(4) 0.041(5) 0.063(6) 0.019(4) 0.035(4) 0.017(4)
C54 0.022(3) 0.035(4) 0.038(4) 0.008(3) 0.017(3) 0.012(3)
C55 0.022(4) 0.022(4) 0.025(4) 0.003(3) 0.011(3) 0.003(3)
C56 0.028(4) 0.035(4) 0.038(5) 0.009(4) 0.016(4) 0.011(4)
C57 0.025(4) 0.028(4) 0.042(5) 0.004(3) 0.015(4) 0.000(3)
C58 0.037(4) 0.023(4) 0.037(4) 0.005(3) 0.020(4) 0.008(3)
C59 0.037(4) 0.027(4) 0.034(4) 0.011(3) 0.017(4) 0.013(4)
C60 0.029(4) 0.028(4) 0.031(4) 0.009(3) 0.016(3) 0.013(3)
C61 0.038(5) 0.039(4) 0.026(4) 0.006(3) 0.015(4) 0.016(4)
C62 0.041(5) 0.063(6) 0.027(4) 0.009(4) 0.010(4) 0.014(5)
C63 0.032(5) 0.065(6) 0.026(4) 0.020(4) 0.009(4) 0.022(4)
C64 0.032(4) 0.045(5) 0.050(5) 0.030(4) 0.025(4) 0.025(4)
C65 0.018(4) 0.044(5) 0.031(4) 0.014(3) 0.013(3) 0.013(3)
C66 0.015(3) 0.034(4) 0.022(3) 0.008(3) 0.007(3) 0.012(3)
C67 0.023(4) 0.034(4) 0.023(4) 0.004(3) 0.013(3) 0.015(3)
C68 0.039(5) 0.033(4) 0.038(4) 0.005(3) 0.026(4) 0.014(4)
C69 0.043(5) 0.048(5) 0.046(5) -0.011(4) 0.016(5) 0.008(5)
C70 0.044(5) 0.066(6) 0.026(4) -0.007(4) 0.010(4) 0.017(5)
C71 0.047(5) 0.082(7) 0.020(4) 0.011(4) 0.010(4) 0.037(5)
C72 0.035(4) 0.042(4) 0.024(4) 0.009(3) 0.013(4) 0.017(4)
C73 0.023(4) 0.025(4) 0.016(3) 0.001(3) 0.007(3) 0.008(3)
C74 0.029(4) 0.032(4) 0.022(4) 0.006(3) 0.013(3) 0.014(4)
C75 0.037(5) 0.028(4) 0.028(4) 0.008(3) 0.016(4) 0.015(4)
C76 0.045(5) 0.037(5) 0.032(4) 0.012(4) 0.021(4) 0.029(4)
C77 0.033(5) 0.044(5) 0.031(5) 0.015(4) 0.017(4) 0.020(4)
C78 0.028(5) 0.026(4) 0.037(5) 0.009(4) 0.015(4) 0.013(4)
C79 0.022(4) 0.021(4) 0.031(4) 0.013(3) 0.015(3) 0.010(3)
C80 0.032(4) 0.033(4) 0.026(4) 0.008(3) 0.016(3) 0.016(3)
C81 0.038(4) 0.041(4) 0.026(4) 0.011(3) 0.015(3) 0.019(4)
C82 0.046(5) 0.045(5) 0.035(4) 0.018(4) 0.029(4) 0.021(4)
C83 0.034(4) 0.029(4) 0.041(5) 0.005(3) 0.023(4) 0.005(3)
C84 0.037(5) 0.036(4) 0.035(4) 0.008(3) 0.021(4) 0.012(4)
C85 0.031(4) 0.041(4) 0.026(3) 0.007(3) 0.015(3) 0.017(3)
C86 0.050(5) 0.052(5) 0.025(4) 0.000(4) 0.014(4) 0.028(4)
C87 0.061(5) 0.039(4) 0.041(4) -0.001(3) 0.022(4) 0.026(4)
C88 0.043(4) 0.029(4) 0.043(4) 0.006(3) 0.013(4) 0.016(3)
C89 0.028(4) 0.028(4) 0.030(4) 0.000(3) 0.013(3) 0.011(3)
C90 0.021(3) 0.024(3) 0.031(4) 0.009(3) 0.009(3) 0.008(3)
C91 0.032(4) 0.028(4) 0.046(5) 0.020(3) 0.021(4) 0.015(3)
C92 0.026(3) 0.047(5) 0.042(4) 0.024(4) 0.015(3) 0.012(3)
C93 0.032(4) 0.050(4) 0.032(4) 0.020(3) 0.019(3) 0.016(3)
C94 0.032(4) 0.035(4) 0.032(4) 0.012(3) 0.020(4) 0.016(3)
C95 0.074(6) 0.068(6) 0.026(4) 0.010(4) 0.027(4) 0.026(5)
C96 0.028(3) 0.031(3) 0.024(3) 0.002(3) 0.014(3) 0.011(3)
C97 0.042(5) 0.052(6) 0.068(6) 0.030(5) 0.022(5) 0.009(4)
C98 0.063(7) 0.070(7) 0.058(6) 0.020(5) 0.030(5) 0.032(6)
C99 0.062(6) 0.039(5) 0.072(7) 0.012(5) 0.025(5) 0.022(5)
C100 0.048(5) 0.035(4) 0.073(7) 0.011(4) 0.027(5) 0.016(4)
C101 0.101(10) 0.059(7) 0.089(9) 0.008(7) 0.044(8) -0.004(7)
C102 0.076(8) 0.050(6) 0.070(7) 0.011(5) 0.053(6) 0.015(5)

loop_
_atom_type_symbol
_atom_type_description
_atom_type_scat_dispersion_real
_atom_type_scat_dispersion_imag
_atom_type_scat_source
C C 0.0033 0.0016 'International Tables Vol C Tables 4.2.6.8 and 6.1.1.4'
H H 0.0000 0.0000 'International Tables Vol C Tables 4.2.6.8 and 6.1.1.4'
Cl Cl 0.1484 0.1585 'International Tables Vol C Tables 4.2.6.8 and 6.1.1.4'
N N 0.0061 0.0033 'International Tables Vol C Tables 4.2.6.8 and 6.1.1.4'
O O 0.0106 0.0060 'International Tables Vol C Tables 4.2.6.8 and 6.1.1.4'
P P 0.1023 0.0942 'International Tables Vol C Tables 4.2.6.8 and 6.1.1.4'
Ru Ru -1.2594 0.8363 'International Tables Vol C Tables 4.2.6.8 and 6.1.1.4'

loop_
_geom_angle_atom_site_label_1
_geom_angle_atom_site_label_2
_geom_angle_atom_site_label_3
_geom_angle
P1 Ru1 P2 169.39(7)
P1 Ru1 H 82(2)
P2 Ru1 H 89(2)
N1 Ru1 P1 97.14(14)
N1 Ru1 P2 93.23(14)
N1 Ru1 H 168(2)
N2 Ru1 P1 89.97(15)
N2 Ru1 P2 94.76(15)
N2 Ru1 N1 75.9(2)
N2 Ru1 H 92(2)
C48 Ru1 P1 90.15(19)
C48 Ru1 P2 85.49(19)
C48 Ru1 N1 101.9(2)
C48 Ru1 N2 177.8(3)
C48 Ru1 H 90(2)
P3 Ru2 HA 86(3)
P4 Ru2 P3 167.97(7)
P4 Ru2 HA 83(3)
N3 Ru2 P3 98.64(14)
N3 Ru2 P4 93.21(14)
N3 Ru2 HA 159(3)
N4 Ru2 P3 90.41(14)
N4 Ru2 P4 94.62(14)
N4 Ru2 N3 75.2(2)
N4 Ru2 HA 85(3)
C96 Ru2 P3 89.2(2)
C96 Ru2 P4 86.2(2)
C96 Ru2 N3 102.6(2)
C96 Ru2 N4 177.7(2)
C96 Ru2 HA 97(3)
C1 P1 Ru1 116.5(3)
C1 P1 C7 101.0(3)
C1 P1 C13 102.4(4)
C7 P1 Ru1 116.7(3)
C13 P1 Ru1 113.9(2)
C13 P1 C7 104.3(3)
C19 P2 Ru1 116.4(3)
C25 P2 Ru1 111.0(3)
C25 P2 C19 103.6(3)
C31 P2 Ru1 118.6(3)
C31 P2 C19 101.1(3)
C31 P2 C25 104.2(3)
C49 P3 Ru2 117.5(3)
C49 P3 C55 103.1(4)
C55 P3 Ru2 116.0(3)
C66 P3 Ru2 112.3(2)
C66 P3 C49 102.6(4)
C66 P3 C55 103.5(4)
C67 P4 Ru2 112.6(2)
C67 P4 C73 102.6(3)
C67 P4 C79 105.0(4)
C73 P4 Ru2 115.3(3)
C79 P4 Ru2 118.8(3)
C79 P4 C73 100.7(3)
C37 O1 C47 118.6(6)
C85 O3 C95 120.3(6)
C37 N1 Ru1 126.6(4)
C37 N1 C41 118.8(6)
C41 N1 Ru1 114.4(5)
C42 N2 Ru1 117.8(4)
C42 N2 C46 118.1(6)
C46 N2 Ru1 124.1(5)
C85 N3 Ru2 125.7(5)
C85 N3 C89 119.0(6)
C89 N3 Ru2 115.2(4)
C90 N4 Ru2 117.9(4)
C94 N4 Ru2 123.4(5)
C94 N4 C90 118.7(6)
C2 C1 P1 122.3(6)
C2 C1 C6 118.3(7)
C6 C1 P1 119.5(6)
C1 C2 H2 120.2
C1 C2 C3 119.7(8)
C3 C2 H2 120.2
C2 C3 H3 119.8
C4 C3 C2 120.4(8)
C4 C3 H3 119.8
C3 C4 H4 119.9
C3 C4 C5 120.3(8)
C5 C4 H4 119.9
C4 C5 H5 119.5
C6 C5 C4 120.9(8)
C6 C5 H5 119.5
C1 C6 H6 119.8
C5 C6 C1 120.4(8)
C5 C6 H6 119.8
C8 C7 P1 116.9(6)
C8 C7 C12 119.1(7)
C12 C7 P1 123.9(6)
C7 C8 H8 119.9
C7 C8 C9 120.3(8)
C9 C8 H8 119.9
C8 C9 H9 120.2
C10 C9 C8 119.5(8)
C10 C9 H9 120.2
C9 C10 H10 119.8
C9 C10 C11 120.5(8)
C11 C10 H10 119.8
C10 C11 H11 120.5
C12 C11 C10 119.0(8)
C12 C11 H11 120.5
C7 C12 H12 119.2
C11 C12 C7 121.5(8)
C11 C12 H12 119.2
C14 C13 P1 120.7(6)
C14 C13 C18 118.9(7)
C18 C13 P1 120.1(6)
C13 C14 H14 119.8
C15 C14 C13 120.4(9)
C15 C14 H14 119.8
C14 C15 H15 119.8
C14 C15 C16 120.5(9)
C16 C15 H15 119.8
C15 C16 H16 120.1
C17 C16 C15 119.8(8)
C17 C16 H16 120.1
C16 C17 H17 119.7
C16 C17 C18 120.6(9)
C18 C17 H17 119.7
C13 C18 H18 120.2
C17 C18 C13 119.7(9)
C17 C18 H18 120.2
C20 C19 P2 121.5(6)
C20 C19 C24 118.2(7)
C24 C19 P2 120.3(6)
C19 C20 H20 119.4
C19 C20 C21 121.3(8)
C21 C20 H20 119.4
C20 C21 H21 120.9
C22 C21 C20 118.2(8)
C22 C21 H21 120.9
C21 C22 H22 119.3
C23 C22 C21 121.3(8)
C23 C22 H22 119.3
C22 C23 H23 120.2
C22 C23 C24 119.6(8)
C24 C23 H23 120.2
C19 C24 H24 119.3
C23 C24 C19 121.4(8)
C23 C24 H24 119.3
C26 C25 P2 121.6(6)
C30 C25 P2 119.0(6)
C30 C25 C26 118.7(7)
C25 C26 H26 119.8
C27 C26 C25 120.5(8)
C27 C26 H26 119.8
C26 C27 H27 120.1
C28 C27 C26 119.8(8)
C28 C27 H27 120.1
C27 C28 H28 119.8
C29 C28 C27 120.5(8)
C29 C28 H28 119.8
C28 C29 H29 120.2
C28 C29 C30 119.6(8)
C30 C29 H29 120.2
C25 C30 C29 120.8(7)
C25 C30 H30 119.6
C29 C30 H30 119.6
C32 C31 P2 124.7(6)
C32 C31 C36 117.7(6)
C36 C31 P2 117.5(6)
C31 C32 H32 119.6
C33 C32 C31 120.9(7)
C33 C32 H32 119.6
C32 C33 H33 120.0
C34 C33 C32 120.0(8)
C34 C33 H33 120.0
C33 C34 H34 120.0
C33 C34 C35 120.0(7)
C35 C34 H34 120.0
C34 C35 H35 119.8
C34 C35 C36 120.4(7)
C36 C35 H35 119.8
C31 C36 H36 119.6
C35 C36 C31 120.8(7)
C35 C36 H36 119.6
O1 C37 N1 113.5(6)
O1 C37 C38 124.0(7)
N1 C37 C38 122.5(7)
C37 C38 H38 121.1
C39 C38 C37 117.9(8)
C39 C38 H38 121.1
C38 C39 H39 119.4
C38 C39 C40 121.2(7)
C40 C39 H39 119.4
C39 C40 H40 120.9
C39 C40 C41 118.2(7)
C41 C40 H40 120.9
N1 C41 C40 121.2(7)
N1 C41 C42 116.0(6)
C40 C41 C42 122.7(7)
N2 C42 C41 115.6(6)
N2 C42 C43 122.1(7)
C43 C42 C41 122.3(7)
C42 C43 H43 120.9
C44 C43 C42 118.2(8)
C44 C43 H43 120.9
C43 C44 H44 119.6
C43 C44 C45 120.7(7)
C45 C44 H44 119.6
C44 C45 H45 121.3
C46 C45 C44 117.5(8)
C46 C45 H45 121.3
N2 C46 C45 123.3(8)
N2 C46 H46 118.4
C45 C46 H46 118.4
O1 C47 H47A 109.5
O1 C47 H47B 109.5
O1 C47 H47C 109.5
H47A C47 H47B 109.5
H47A C47 H47C 109.5
H47B C47 H47C 109.5
O2 C48 Ru1 178.6(6)
C50 C49 P3 118.0(7)
C50 C49 C54 119.1(7)
C54 C49 P3 123.0(6)
C49 C50 H50 119.6
C49 C50 C51 120.9(9)
C51 C50 H50 119.6
C50 C51 H51 120.2
C52 C51 C50 119.6(8)
C52 C51 H51 120.2
C51 C52 H52 120.1
C53 C52 C51 119.8(8)
C53 C52 H52 120.1
C52 C53 H53 119.6
C52 C53 C54 120.8(8)
C54 C53 H53 119.6
C49 C54 H54 120.1
C53 C54 C49 119.8(8)
C53 C54 H54 120.1
C56 C55 P3 118.9(6)
C60 C55 P3 121.7(6)
C60 C55 C56 119.4(7)
C55 C56 H56 120.4
C57 C56 C55 119.2(8)
C57 C56 H56 120.4
C56 C57 H57 119.8
C58 C57 C56 120.4(8)
C58 C57 H57 119.8
C57 C58 H58 120.0
C59 C58 C57 120.1(8)
C59 C58 H58 120.0
C58 C59 H59 119.6
C58 C59 C60 120.9(8)
C60 C59 H59 119.6
C55 C60 C59 120.0(8)
C55 C60 H60 120.0
C59 C60 H60 120.0
C62 C61 H61 120.4
C66 C61 H61 120.4
C66 C61 C62 119.2(8)
C61 C62 H62 119.9
C63 C62 C61 120.2(8)
C63 C62 H62 119.9
C62 C63 H63 119.9
C64 C63 C62 120.1(8)
C64 C63 H63 119.9
C63 C64 H64 119.7
C63 C64 C65 120.6(8)
C65 C64 H64 119.7
C64 C65 H65 120.1
C64 C65 C66 119.9(8)
C66 C65 H65 120.1
C61 C66 P3 121.6(6)
C61 C66 C65 119.9(7)
C65 C66 P3 118.0(6)
C68 C67 P4 118.6(6)
C72 C67 P4 121.4(6)
C72 C67 C68 119.9(7)
C67 C68 H68 121.0
C67 C68 C69 118.0(8)
C69 C68 H68 121.0
C68 C69 H69 119.1
C70 C69 C68 121.8(9)
C70 C69 H69 119.1
C69 C70 H70 120.2
C69 C70 C71 119.6(8)
C71 C70 H70 120.2
C70 C71 H71 119.9
C70 C71 C72 120.2(9)
C72 C71 H71 119.9
C67 C72 C71 120.4(8)
C67 C72 H72 119.8
C71 C72 H72 119.8
C74 C73 P4 124.5(6)
C74 C73 C78 119.1(7)
C78 C73 P4 116.3(6)
C73 C74 H74 118.8
C73 C74 C75 122.3(8)
C75 C74 H74 118.8
C74 C75 H75 120.7
C74 C75 C76 118.6(8)
C76 C75 H75 120.7
C75 C76 H76 120.0
C77 C76 C75 120.0(8)
C77 C76 H76 120.0
C76 C77 H77 120.3
C76 C77 C78 119.5(8)
C78 C77 H77 120.3
C73 C78 C77 120.4(8)
C73 C78 H78 119.8
C77 C78 H78 119.8
C80 C79 P4 116.9(6)
C84 C79 P4 125.2(6)
C84 C79 C80 117.8(7)
C79 C80 H80 119.9
C81 C80 C79 120.2(8)
C81 C80 H80 119.9
C80 C81 H81 119.6
C82 C81 C80 120.8(8)
C82 C81 H81 119.6
C81 C82 H82 119.7
C81 C82 C83 120.6(8)
C83 C82 H82 119.7
C82 C83 H83 120.9
C82 C83 C84 118.2(8)
C84 C83 H83 120.9
C79 C84 C83 122.3(8)
C79 C84 H84 118.8
C83 C84 H84 118.8
O3 C85 N3 114.1(6)
O3 C85 C86 124.2(7)
N3 C85 C86 121.7(7)
C85 C86 H86 120.5
C87 C86 C85 119.0(7)
C87 C86 H86 120.5
C86 C87 H87 120.4
C88 C87 C86 119.3(7)
C88 C87 H87 120.4
C87 C88 H88 120.1
C87 C88 C89 119.8(7)
C89 C88 H88 120.1
N3 C89 C88 121.1(7)
N3 C89 C90 115.6(6)
C88 C89 C90 123.3(7)
N4 C90 C89 116.1(6)
N4 C90 C91 120.7(6)
C91 C90 C89 123.2(7)
C90 C91 H91 120.2
C92 C91 C90 119.7(7)
C92 C91 H91 120.2
C91 C92 H92 120.3
C91 C92 C93 119.4(7)
C93 C92 H92 120.3
C92 C93 H93 120.8
C94 C93 C92 118.5(7)
C94 C93 H93 120.8
N4 C94 C93 123.1(8)
N4 C94 H94 118.5
C93 C94 H94 118.5
O3 C95 H95A 109.5
O3 C95 H95B 109.5
O3 C95 H95C 109.5
H95A C95 H95B 109.5
H95A C95 H95C 109.5
H95B C95 H95C 109.5
O4 C96 Ru2 179.4(7)
Cl3 C97 Cl4 110.3(5)
Cl3 C97 H97A 109.6
Cl3 C97 H97B 109.6
Cl4 C97 H97A 109.6
Cl4 C97 H97B 109.6
H97A C97 H97B 108.1
Cl5 C98 H98A 109.6
Cl5 C98 H98B 109.6
Cl6 C98 Cl5 110.1(6)
Cl6 C98 H98A 109.6
Cl6 C98 H98B 109.6
H98A C98 H98B 108.2
Cl7 C99 H99A 108.9
Cl7 C99 H99B 108.9
Cl8 C99 Cl7 113.4(6)
Cl8 C99 H99A 108.9
Cl8 C99 H99B 108.9
H99A C99 H99B 107.7
Cl9 C100 H10A 109.4
Cl9 C100 H10B 109.4
Cl10 C100 Cl9 111.3(5)
Cl10 C100 H10A 109.4
Cl10 C100 H10B 109.4
H10A C100 H10B 108.0
Cl11 C101 Cl12 113.7(7)
Cl11 C101 H10C 108.8
Cl11 C101 H10D 108.8
Cl12 C101 H10C 108.8
Cl12 C101 H10D 108.8
H10C C101 H10D 107.7
Cl13 C102 Cl14 111.1(5)
Cl13 C102 H10E 109.4
Cl13 C102 H10F 109.4
Cl14 C102 H10E 109.4
Cl14 C102 H10F 109.4
H10E C102 H10F 108.0

loop_
_geom_bond_atom_site_label_1
_geom_bond_atom_site_label_2
_geom_bond_distance
Ru1 P1 2.352(2)
Ru1 P2 2.3692(19)
Ru1 N1 2.189(6)
Ru1 N2 2.126(5)
Ru1 H 1.53(6)
Ru1 C48 1.840(7)
Ru2 P3 2.368(2)
Ru2 P4 2.3572(19)
Ru2 N3 2.206(5)
Ru2 N4 2.135(5)
Ru2 HA 1.47(8)
Ru2 C96 1.843(7)
Cl3 C97 1.754(9)
Cl4 C97 1.766(10)
Cl5 C98 1.759(11)
Cl6 C98 1.740(11)
Cl7 C99 1.745(10)
Cl8 C99 1.742(9)
Cl9 C100 1.770(9)
Cl10 C100 1.759(10)
Cl11 C101 1.734(14)
Cl12 C101 1.752(13)
Cl13 C102 1.747(11)
Cl14 C102 1.751(11)
P1 C1 1.826(7)
P1 C7 1.858(8)
P1 C13 1.828(7)
P2 C19 1.829(8)
P2 C25 1.823(8)
P2 C31 1.815(7)
P3 C49 1.843(8)
P3 C55 1.843(8)
P3 C66 1.832(8)
P4 C67 1.829(8)
P4 C73 1.847(8)
P4 C79 1.833(7)
O1 C37 1.330(8)
O1 C47 1.438(8)
O2 C48 1.148(8)
O3 C85 1.319(9)
O3 C95 1.444(9)
O4 C96 1.148(8)
N1 C37 1.339(8)
N1 C41 1.365(9)
N2 C42 1.338(8)
N2 C46 1.354(9)
N3 C85 1.341(8)
N3 C89 1.367(10)
N4 C90 1.352(8)
N4 C94 1.350(9)
C1 C2 1.395(11)
C1 C6 1.418(11)
C2 H2 0.9500
C2 C3 1.424(11)
C3 H3 0.9500
C3 C4 1.353(12)
C4 H4 0.9500
C4 C5 1.385(12)
C5 H5 0.9500
C5 C6 1.370(11)
C6 H6 0.9500
C7 C8 1.374(11)
C7 C12 1.380(10)
C8 H8 0.9500
C8 C9 1.399(11)
C9 H9 0.9500
C9 C10 1.377(12)
C10 H10 0.9500
C10 C11 1.383(12)
C11 H11 0.9500
C11 C12 1.377(11)
C12 H12 0.9500
C13 C14 1.387(11)
C13 C18 1.401(11)
C14 H14 0.9500
C14 C15 1.367(11)
C15 H15 0.9500
C15 C16 1.392(14)
C16 H16 0.9500
C16 C17 1.359(14)
C17 H17 0.9500
C17 C18 1.390(12)
C18 H18 0.9500
C19 C20 1.396(10)
C19 C24 1.396(11)
C20 H20 0.9500
C20 C21 1.401(11)
C21 H21 0.9500
C21 C22 1.398(12)
C22 H22 0.9500
C22 C23 1.377(12)
C23 H23 0.9500
C23 C24 1.379(12)
C24 H24 0.9500
C25 C26 1.403(10)
C25 C30 1.385(10)
C26 H26 0.9500
C26 C27 1.388(11)
C27 H27 0.9500
C27 C28 1.384(12)
C28 H28 0.9500
C28 C29 1.381(11)
C29 H29 0.9500
C29 C30 1.396(11)
C30 H30 0.9500
C31 C32 1.400(10)
C31 C36 1.406(10)
C32 H32 0.9500
C32 C33 1.391(10)
C33 H33 0.9500
C33 C34 1.378(12)
C34 H34 0.9500
C34 C35 1.379(11)
C35 H35 0.9500
C35 C36 1.381(10)
C36 H36 0.9500
C37 C38 1.400(10)
C38 H38 0.9500
C38 C39 1.365(11)
C39 H39 0.9500
C39 C40 1.384(10)
C40 H40 0.9500
C40 C41 1.398(10)
C41 C42 1.476(10)
C42 C43 1.410(10)
C43 H43 0.9500
C43 C44 1.361(11)
C44 H44 0.9500
C44 C45 1.395(12)
C45 H45 0.9500
C45 C46 1.375(10)
C46 H46 0.9500
C47 H47A 0.9800
C47 H47B 0.9800
C47 H47C 0.9800
C49 C50 1.358(11)
C49 C54 1.390(11)
C50 H50 0.9500
C50 C51 1.400(11)
C51 H51 0.9500
C51 C52 1.375(13)
C52 H52 0.9500
C52 C53 1.358(13)
C53 H53 0.9500
C53 C54 1.389(11)
C54 H54 0.9500
C55 C56 1.397(11)
C55 C60 1.385(11)
C56 H56 0.9500
C56 C57 1.390(12)
C57 H57 0.9500
C57 C58 1.388(11)
C58 H58 0.9500
C58 C59 1.346(12)
C59 H59 0.9500
C59 C60 1.390(11)
C60 H60 0.9500
C61 H61 0.9500
C61 C62 1.407(12)
C61 C66 1.369(11)
C62 H62 0.9500
C62 C63 1.381(13)
C63 H63 0.9500
C63 C64 1.357(12)
C64 H64 0.9500
C64 C65 1.383(11)
C65 H65 0.9500
C65 C66 1.399(11)
C67 C68 1.413(11)
C67 C72 1.372(11)
C68 H68 0.9500
C68 C69 1.418(12)
C69 H69 0.9500
C69 C70 1.357(14)
C70 H70 0.9500
C70 C71 1.383(14)
C71 H71 0.9500
C71 C72 1.408(11)
C72 H72 0.9500
C73 C74 1.360(11)
C73 C78 1.384(11)
C74 H74 0.9500
C74 C75 1.379(11)
C75 H75 0.9500
C75 C76 1.401(12)
C76 H76 0.9500
C76 C77 1.381(12)
C77 H77 0.9500
C77 C78 1.399(11)
C78 H78 0.9500
C79 C80 1.394(10)
C79 C84 1.384(11)
C80 H80 0.9500
C80 C81 1.383(11)
C81 H81 0.9500
C81 C82 1.363(12)
C82 H82 0.9500
C82 C83 1.385(11)
C83 H83 0.9500
C83 C84 1.386(11)
C84 H84 0.9500
C85 C86 1.398(10)
C86 H86 0.9500
C86 C87 1.380(12)
C87 H87 0.9500
C87 C88 1.377(11)
C88 H88 0.9500
C88 C89 1.384(10)
C89 C90 1.464(10)
C90 C91 1.405(10)
C91 H91 0.9500
C91 C92 1.372(11)
C92 H92 0.9500
C92 C93 1.388(11)
C93 H93 0.9500
C93 C94 1.375(10)
C94 H94 0.9500
C95 H95A 0.9800
C95 H95B 0.9800
C95 H95C 0.9800
C97 H97A 0.9900
C97 H97B 0.9900
C98 H98A 0.9900
C98 H98B 0.9900
C99 H99A 0.9900
C99 H99B 0.9900
C100 H10A 0.9900
C100 H10B 0.9900
C101 H10C 0.9900
C101 H10D 0.9900
C102 H10E 0.9900
C102 H10F 0.9900

loop_
_twin_individual_id
_twin_individual_mass_fraction_refined
1 0.84(3)
2 0.16(3)
